data_7150610
loop_
_publ_author_name
'Rahanyan, Nelli'
'Linden, Anthony'
'Baldridge, Kim K.'
'Siegel, Jay S.'

_publ_section_title
;
 Diels--Alder reactions of 3,6-disubstituted 1,2,4,5-tetrazines.
 Synthesis and X-ray crystal structures of diazafluoranthene
 derivatives
;
_journal_issue 10
_journal_name_full 'Organic &amp; Biomolecular Chemistry'
_journal_page_first 2082
_journal_page_last 2092
_journal_paper_doi 10.1039/b820551e
_journal_volume 7
_journal_year 2009
_chemical_formula_moiety 'C26 H16 N2'
_chemical_formula_sum 'C26 H16 N2'
_chemical_formula_weight 356.43
_chemical_name_systematic
;
?
;
_space_group_IT_number 15
_symmetry_cell_setting monoclinic
_symmetry_Int_Tables_number 15
_symmetry_space_group_name_Hall '-C 2yc'
_symmetry_space_group_name_H-M 'C 1 2/c 1'
_atom_sites_solution_hydrogens geom
_atom_sites_solution_primary direct
_atom_sites_solution_secondary difmap
_audit_creation_date 06-10-03
_audit_creation_method SHELXL-97
_cell_angle_alpha 90.00
_cell_angle_beta 103.717(5)
_cell_angle_gamma 90.00
_cell_formula_units_Z 4
_cell_length_a 22.5128(16)
_cell_length_b 9.9474(8)
_cell_length_c 7.9414(6)
_cell_measurement_reflns_used 1617
_cell_measurement_temperature 160(1)
_cell_measurement_theta_max 25.0
_cell_measurement_theta_min 2.0
_cell_volume 1727.7(2)
_computing_cell_refinement 'DENZO-SMN (Otwinowski & Minor, 1997)'
_computing_data_collection 'COLLECT (Nonius, 2000)'
_computing_data_reduction 'DENZO-SMN and SCALEPACK (Otwinowski & Minor, 1997)'
_computing_molecular_graphics 'ORTEPII (Johnson, 1976)'
_computing_publication_material 'SHELXL97 and PLATON (Spek, 2006)'
_computing_structure_refinement 'SHELXL97 (Sheldrick, 1997)'
_computing_structure_solution 'SIR92 (Altomare et al., 1994)'
_diffrn_ambient_temperature 160(1)
_diffrn_detector '65 mm CCD camera on \k goniostat'
_diffrn_detector_area_resol_mean 9
_diffrn_measured_fraction_theta_full 0.997
_diffrn_measured_fraction_theta_max 0.997
_diffrn_measurement_device_type 'Nonius KappaCCD area-detector diffractometer'
_diffrn_measurement_method '\w scans with \k offsets'
_diffrn_radiation_monochromator 'horizontally mounted graphite crystal'
_diffrn_radiation_source 'Nonius FR590 sealed tube generator'
_diffrn_radiation_type 'Mo K\a'
_diffrn_radiation_wavelength 0.71073
_diffrn_reflns_av_R_equivalents 0.1290
_diffrn_reflns_av_sigmaI/netI 0.0878
_diffrn_reflns_limit_h_max 26
_diffrn_reflns_limit_h_min 0
_diffrn_reflns_limit_k_max 11
_diffrn_reflns_limit_k_min 0
_diffrn_reflns_limit_l_max 9
_diffrn_reflns_limit_l_min -9
_diffrn_reflns_number 10175
_diffrn_reflns_theta_full 25.06
_diffrn_reflns_theta_max 25.06
_diffrn_reflns_theta_min 2.25
_diffrn_standards_decay_% 0
_diffrn_standards_number 0
_exptl_absorpt_coefficient_mu 0.0806
_exptl_absorpt_correction_type none
_exptl_crystal_colour colourless
_exptl_crystal_density_diffrn 1.370
_exptl_crystal_density_method 'not measured'
_exptl_crystal_description plate
_exptl_crystal_F_000 744
_exptl_crystal_size_max 0.22
_exptl_crystal_size_mid 0.17
_exptl_crystal_size_min 0.01
_refine_diff_density_max 0.370
_refine_diff_density_min -0.285
_refine_diff_density_rms 0.091
_refine_ls_extinction_coef 0.0073(12)
_refine_ls_extinction_expression Fc^*^=kFc[1+0.001xFc^2^\l^3^/sin(2\q)]^-1/4^
_refine_ls_extinction_method SHELXL
_refine_ls_goodness_of_fit_ref 1.047
_refine_ls_hydrogen_treatment constr
_refine_ls_matrix_type full
_refine_ls_number_parameters 129
_refine_ls_number_reflns 1531
_refine_ls_number_restraints 0
_refine_ls_restrained_S_all 1.047
_refine_ls_R_factor_all 0.0965
_refine_ls_R_factor_gt 0.0524
_refine_ls_shift/su_max 0.001
_refine_ls_shift/su_mean 0.000
_refine_ls_structure_factor_coef Fsqd
_refine_ls_weighting_details 'w=1/[\s^2^(Fo^2^)+(0.0550P)^2^+1.0758P] where P=(Fo^2^+2Fc^2^)/3'
_refine_ls_weighting_scheme calc
_refine_ls_wR_factor_gt 0.1195
_refine_ls_wR_factor_ref 0.1445
_reflns_number_gt 996
_reflns_number_total 1531
_reflns_threshold_expression 'I > 2\s(I)'
_cod_data_source_file b820551e.txt
_cod_data_source_block SG0638
_cod_database_code 7150610

loop_
_symmetry_equiv_pos_as_xyz
'x, y, z'
'-x, y, -z+1/2'
'x+1/2, y+1/2, z'
'-x+1/2, y+1/2, -z+1/2'
'-x, -y, -z'
'x, -y, z-1/2'
'-x+1/2, -y+1/2, -z'
'x+1/2, -y+1/2, z-1/2'

loop_
_atom_site_label
_atom_site_type_symbol
_atom_site_fract_x
_atom_site_fract_y
_atom_site_fract_z
_atom_site_U_iso_or_equiv
_atom_site_adp_type
_atom_site_occupancy
_atom_site_symmetry_multiplicity
_atom_site_calc_flag
_atom_site_refinement_flags
_atom_site_disorder_assembly
_atom_site_disorder_group
N1 N 0.47205(9) 0.6021(2) 0.2652(3) 0.0257(6) Uani 1 1 d . . .
C2 C 0.44336(11) 0.7178(3) 0.2840(3) 0.0205(7) Uani 1 1 d . . .
C3 C 0.47124(11) 0.8414(2) 0.2714(3) 0.0193(6) Uani 1 1 d . . .
C4 C 0.45332(11) 0.9823(3) 0.2912(3) 0.0189(6) Uani 1 1 d . . .
C5 C 0.40589(11) 1.0478(3) 0.3401(3) 0.0221(7) Uani 1 1 d . . .
H5 H 0.3740 0.9983 0.3714 0.027 Uiso 1 1 calc R . .
C6 C 0.40570(12) 1.1894(3) 0.3428(3) 0.0241(7) Uani 1 1 d . . .
H6 H 0.3730 1.2340 0.3763 0.029 Uiso 1 1 calc R . .
C7 C 0.45050(11) 1.2661(3) 0.2994(3) 0.0219(7) Uani 1 1 d . . .
H7 H 0.4483 1.3614 0.3024 0.026 Uiso 1 1 calc R . .
C8 C 0.5000 1.2024(4) 0.2500 0.0203(9) Uani 1 2 d S . .
C9 C 0.5000 1.0623(3) 0.2500 0.0178(9) Uani 1 2 d S . .
C10 C 0.38156(11) 0.6961(2) 0.3143(3) 0.0207(7) Uani 1 1 d . . .
C11 C 0.37261(12) 0.5948(3) 0.4273(3) 0.0250(7) Uani 1 1 d . . .
H11 H 0.4066 0.5442 0.4893 0.030 Uiso 1 1 calc R . .
C12 C 0.31474(12) 0.5674(3) 0.4499(3) 0.0294(7) Uani 1 1 d . . .
H12 H 0.3093 0.4991 0.5286 0.035 Uiso 1 1 calc R . .
C13 C 0.26474(13) 0.6389(3) 0.3584(4) 0.0308(8) Uani 1 1 d . . .
H13 H 0.2250 0.6195 0.3735 0.037 Uiso 1 1 calc R . .
C14 C 0.27282(12) 0.7386(3) 0.2449(4) 0.0284(7) Uani 1 1 d . . .
H14 H 0.2385 0.7875 0.1814 0.034 Uiso 1 1 calc R . .
C15 C 0.33097(12) 0.7678(3) 0.2230(3) 0.0251(7) Uani 1 1 d . . .
H15 H 0.3362 0.8370 0.1453 0.030 Uiso 1 1 calc R . .

loop_
_atom_site_aniso_label
_atom_site_aniso_U_11
_atom_site_aniso_U_22
_atom_site_aniso_U_33
_atom_site_aniso_U_23
_atom_site_aniso_U_13
_atom_site_aniso_U_12
N1 0.0263(12) 0.0169(14) 0.0347(14) 0.0023(11) 0.0088(11) 0.0023(10)
C2 0.0253(15) 0.0153(15) 0.0191(15) -0.0003(11) 0.0019(11) -0.0011(12)
C3 0.0228(14) 0.0164(15) 0.0173(14) 0.0002(11) 0.0017(11) 0.0007(11)
C4 0.0209(13) 0.0177(15) 0.0166(14) 0.0015(11) 0.0015(11) 0.0006(11)
C5 0.0248(15) 0.0220(17) 0.0198(15) 0.0013(12) 0.0058(12) -0.0003(12)
C6 0.0285(16) 0.0183(16) 0.0258(16) -0.0011(12) 0.0073(12) 0.0055(12)
C7 0.0297(15) 0.0120(14) 0.0227(15) -0.0006(11) 0.0032(12) 0.0034(12)
C8 0.027(2) 0.017(2) 0.016(2) 0.000 0.0013(16) 0.000
C9 0.023(2) 0.015(2) 0.0133(19) 0.000 0.0016(15) 0.000
C10 0.0240(15) 0.0143(14) 0.0220(15) -0.0049(12) 0.0022(12) -0.0035(11)
C11 0.0299(16) 0.0176(16) 0.0266(16) -0.0020(12) 0.0048(12) -0.0035(12)
C12 0.0368(18) 0.0230(16) 0.0294(17) 0.0008(13) 0.0101(13) -0.0102(13)
C13 0.0282(16) 0.0319(18) 0.0342(17) -0.0037(14) 0.0112(13) -0.0064(13)
C14 0.0254(16) 0.0280(17) 0.0308(17) -0.0018(13) 0.0048(12) 0.0007(12)
C15 0.0289(15) 0.0202(16) 0.0269(16) 0.0007(13) 0.0082(12) -0.0029(12)

loop_
_atom_type_symbol
_atom_type_description
_atom_type_number_in_cell
_atom_type_scat_dispersion_real
_atom_type_scat_dispersion_imag
_atom_type_scat_source
C C 104 0.0033 0.0016
; International Tables for Crystallography (1992).
Vol. C, Tables 4.2.6.8 and 6.1.1.4
;
H H 64 0.0000 0.0000
; International Tables for Crystallography (1992).
Vol. C, Tables 4.2.6.8 and 6.1.1.4
;
N N 8 0.0061 0.0033
; International Tables for Crystallography (1992).
Vol. C, Tables 4.2.6.8 and 6.1.1.4
;

loop_
_geom_angle_atom_site_label_1
_geom_angle_atom_site_label_2
_geom_angle_atom_site_label_3
_geom_angle
_geom_angle_site_symmetry_1
_geom_angle_site_symmetry_3
_geom_angle_publ_flag
N1 N1 C2 121.17(14) 2_655 . ?
N1 C2 C3 120.7(2) . . ?
N1 C2 C10 112.7(2) . . ?
C3 C2 C10 126.6(2) . . ?
C2 C3 C3 118.06(15) . 2_655 ?
C2 C3 C4 133.6(2) . . ?
C3 C3 C4 108.33(13) 2_655 . ?
C5 C4 C9 117.7(2) . . ?
C5 C4 C3 136.5(2) . . ?
C9 C4 C3 105.8(2) . . ?
C4 C5 C6 118.7(2) . . ?
C4 C5 H5 120.6 . . ?
C6 C5 H5 120.6 . . ?
C7 C6 C5 123.1(3) . . ?
C7 C6 H6 118.4 . . ?
C5 C6 H6 118.4 . . ?
C6 C7 C8 119.7(3) . . ?
C6 C7 H7 120.2 . . ?
C8 C7 H7 120.2 . . ?
C9 C8 C7 116.57(17) . . ?
C7 C8 C7 126.9(3) . 2_655 ?
C8 C9 C4 124.18(16) . . ?
C4 C9 C4 111.6(3) 2_655 . ?
C15 C10 C11 118.7(2) . . ?
C15 C10 C2 121.5(2) . . ?
C11 C10 C2 119.6(2) . . ?
C12 C11 C10 120.7(2) . . ?
C12 C11 H11 119.7 . . ?
C10 C11 H11 119.7 . . ?
C13 C12 C11 120.3(3) . . ?
C13 C12 H12 119.9 . . ?
C11 C12 H12 119.9 . . ?
C14 C13 C12 119.7(3) . . ?
C14 C13 H13 120.1 . . ?
C12 C13 H13 120.1 . . ?
C13 C14 C15 120.3(3) . . ?
C13 C14 H14 119.8 . . ?
C15 C14 H14 119.8 . . ?
C14 C15 C10 120.4(3) . . ?
C14 C15 H15 119.8 . . ?
C10 C15 H15 119.8 . . ?

loop_
_geom_bond_atom_site_label_1
_geom_bond_atom_site_label_2
_geom_bond_distance
_geom_bond_site_symmetry_2
_geom_bond_publ_flag
N1 N1 1.336(4) 2_655 ?
N1 C2 1.345(3) . ?
C2 C3 1.395(3) . ?
C2 C10 1.483(4) . ?
C3 C3 1.414(5) 2_655 ?
C3 C4 1.477(4) . ?
C4 C5 1.383(3) . ?
C4 C9 1.417(3) . ?
C5 C6 1.409(4) . ?
C5 H5 0.9500 . ?
C6 C7 1.372(4) . ?
C6 H6 0.9500 . ?
C7 C8 1.416(3) . ?
C7 H7 0.9500 . ?
C8 C9 1.393(5) . ?
C10 C15 1.393(4) . ?
C10 C11 1.395(4) . ?
C11 C12 1.384(4) . ?
C11 H11 0.9500 . ?
C12 C13 1.383(4) . ?
C12 H12 0.9500 . ?
C13 C14 1.381(4) . ?
C13 H13 0.9500 . ?
C14 C15 1.391(4) . ?
C14 H14 0.9500 . ?
C15 H15 0.9500 . ?

loop_
_geom_torsion_atom_site_label_1
_geom_torsion_atom_site_label_2
_geom_torsion_atom_site_label_3
_geom_torsion_atom_site_label_4
_geom_torsion
_geom_torsion_site_symmetry_1
_geom_torsion_site_symmetry_2
_geom_torsion_site_symmetry_3
_geom_torsion_site_symmetry_4
_geom_torsion_publ_flag
N1 N1 C2 C3 0.3(4) 2_655 . . . ?
N1 N1 C2 C10 179.2(3) 2_655 . . . ?
N1 C2 C3 C3 3.5(4) . . . 2_655 ?
C10 C2 C3 C3 -175.2(3) . . . 2_655 ?
N1 C2 C3 C4 -177.5(3) . . . . ?
C10 C2 C3 C4 3.8(4) . . . . ?
C2 C3 C4 C5 5.5(5) . . . . ?
C3 C3 C4 C5 -175.5(3) 2_655 . . . ?
C2 C3 C4 C9 -176.0(2) . . . . ?
C3 C3 C4 C9 3.0(3) 2_655 . . . ?
C9 C4 C5 C6 1.4(3) . . . . ?
C3 C4 C5 C6 179.7(3) . . . . ?
C4 C5 C6 C7 -0.1(4) . . . . ?
C5 C6 C7 C8 -0.4(4) . . . . ?
C6 C7 C8 C9 -0.4(3) . . . . ?
C6 C7 C8 C7 179.6(3) . . . 2_655 ?
C7 C8 C9 C4 -178.22(16) . . . 2_655 ?
C7 C8 C9 C4 1.78(16) 2_655 . . 2_655 ?
C7 C8 C9 C4 1.78(16) . . . . ?
C7 C8 C9 C4 -178.22(16) 2_655 . . . ?
C5 C4 C9 C8 -2.3(2) . . . . ?
C3 C4 C9 C8 178.88(11) . . . . ?
C5 C4 C9 C4 177.7(2) . . . 2_655 ?
C3 C4 C9 C4 -1.12(11) . . . 2_655 ?
N1 C2 C10 C15 -132.7(3) . . . . ?
C3 C2 C10 C15 46.1(4) . . . . ?
N1 C2 C10 C11 42.5(3) . . . . ?
C3 C2 C10 C11 -138.7(3) . . . . ?
C15 C10 C11 C12 -0.9(4) . . . . ?
C2 C10 C11 C12 -176.2(2) . . . . ?
C10 C11 C12 C13 1.0(4) . . . . ?
C11 C12 C13 C14 -0.4(4) . . . . ?
C12 C13 C14 C15 -0.3(4) . . . . ?
C13 C14 C15 C10 0.5(4) . . . . ?
C11 C10 C15 C14 0.1(4) . . . . ?
C2 C10 C15 C14 175.3(2) . . . . ?
